data_7000295
loop_
_publ_author_name
'Lee, Young Hoon'
'Harrowfield, Jack'
'Kim, Yang'
'Lim, Woo Taik'
'Park, Yu Cheol'
'Thu\'ery, Pierre'

_publ_section_title
;
 Functionalised azetidines as ligands: pyridyl-complemented
 coordination
;
_journal_issue 3
_journal_name_full 'Dalton Transactions'
_journal_page_first 434
_journal_page_last 442
_journal_paper_doi 10.1039/b812295d
_journal_year 2009
_chemical_formula_sum 'C11 H17 Cl Cu F6 N3 P'
_chemical_formula_weight 435.24
_space_group_IT_number 14
_symmetry_cell_setting monoclinic
_symmetry_space_group_name_Hall '-P 2yn'
_symmetry_space_group_name_H-M 'P 1 21/n 1'
_atom_sites_solution_hydrogens geom
_atom_sites_solution_primary heavy
_atom_sites_solution_secondary difmap
_audit_creation_method SHELXL-97
_cell_angle_alpha 90.00
_cell_angle_beta 105.409(3)
_cell_angle_gamma 90.00
_cell_formula_units_Z 4
_cell_length_a 8.3218(4)
_cell_length_b 23.3951(12)
_cell_length_c 8.3949(4)
_cell_measurement_reflns_used 41724
_cell_measurement_temperature 100(2)
_cell_measurement_theta_max 25.68
_cell_measurement_theta_min 3.06
_cell_volume 1575.65(14)
_computing_cell_refinement 'HKL2000 (Otwinowski & Minor, 1997)'
_computing_data_collection 'COLLECT (Hooft, 1998)'
_computing_data_reduction 'HKL2000 (Otwinowski & Minor, 1997)'
_computing_molecular_graphics 'SHELXTL (Sheldrick, 1999)'
_computing_publication_material 'SHELXTL (Sheldrick, 1999); PLATON (Spek, 2003)'
_computing_structure_refinement 'SHELXL-97 (Sheldrick, 1997)'
_computing_structure_solution 'SHELXS-97 (Sheldrick, 1997)'
_diffrn_ambient_temperature 100(2)
_diffrn_measured_fraction_theta_full 0.997
_diffrn_measured_fraction_theta_max 0.997
_diffrn_measurement_device_type 'Nonius Kappa-CCD area-detector diffractometer'
_diffrn_measurement_method 'two \f and five \w scans with 2\% steps'
_diffrn_radiation_monochromator graphite
_diffrn_radiation_source 'fine-focus sealed tube'
_diffrn_radiation_type MoK\a
_diffrn_radiation_wavelength 0.71073
_diffrn_reflns_av_R_equivalents 0.0347
_diffrn_reflns_av_sigmaI/netI 0.0371
_diffrn_reflns_limit_h_max 10
_diffrn_reflns_limit_h_min -10
_diffrn_reflns_limit_k_max 28
_diffrn_reflns_limit_k_min -28
_diffrn_reflns_limit_l_max 10
_diffrn_reflns_limit_l_min -10
_diffrn_reflns_number 41724
_diffrn_reflns_theta_full 25.68
_diffrn_reflns_theta_max 25.68
_diffrn_reflns_theta_min 3.06
_diffrn_standards_decay_% 0
_diffrn_standards_interval_time 0
_diffrn_standards_number 0
_exptl_absorpt_coefficient_mu 1.719
_exptl_absorpt_correction_T_max 0.800
_exptl_absorpt_correction_T_min 0.666
_exptl_absorpt_correction_type multi-scan
_exptl_absorpt_process_details 'SCALEPACK (Otwinowski & Minor, 1997)'
_exptl_crystal_colour 'translucent dark blue'
_exptl_crystal_density_diffrn 1.835
_exptl_crystal_density_method 'not measured'
_exptl_crystal_description irregular
_exptl_crystal_F_000 876
_exptl_crystal_size_max 0.22
_exptl_crystal_size_mid 0.18
_exptl_crystal_size_min 0.13
_refine_diff_density_max 0.510
_refine_diff_density_min -0.510
_refine_diff_density_rms 0.133
_refine_ls_extinction_method none
_refine_ls_goodness_of_fit_ref 1.020
_refine_ls_hydrogen_treatment constr
_refine_ls_matrix_type full
_refine_ls_number_parameters 209
_refine_ls_number_reflns 2971
_refine_ls_number_restraints 0
_refine_ls_restrained_S_all 1.020
_refine_ls_R_factor_all 0.0281
_refine_ls_R_factor_gt 0.0216
_refine_ls_shift/su_max 0.001
_refine_ls_shift/su_mean 0.000
_refine_ls_structure_factor_coef Fsqd
_refine_ls_weighting_details 'calc w=1/[\s^2^(Fo^2^)+(0.0284P)^2^+0.7127P] where P=(Fo^2^+2Fc^2^)/3'
_refine_ls_weighting_scheme calc
_refine_ls_wR_factor_gt 0.0579
_refine_ls_wR_factor_ref 0.0595
_reflns_number_gt 2675
_reflns_number_total 2971
_reflns_threshold_expression >2sigma(I)
_cod_data_source_file b812295d.txt
_cod_data_source_block yk52
_cod_original_sg_symbol_H-M 'P 21/n'
_cod_database_code 7000295

loop_
_symmetry_equiv_pos_as_xyz
'x, y, z'
'-x+1/2, y+1/2, -z+1/2'
'-x, -y, -z'
'x-1/2, -y-1/2, z-1/2'

loop_
_atom_site_label
_atom_site_type_symbol
_atom_site_fract_x
_atom_site_fract_y
_atom_site_fract_z
_atom_site_U_iso_or_equiv
_atom_site_adp_type
_atom_site_occupancy
_atom_site_symmetry_multiplicity
_atom_site_calc_flag
_atom_site_refinement_flags
_atom_site_disorder_assembly
_atom_site_disorder_group
Cu Cu 0.85220(2) 0.402626(9) 0.83141(2) 0.01373(8) Uani 1 1 d . . .
P1 P 0.84649(5) 0.40849(2) 0.33511(5) 0.01639(12) Uani 1 1 d . . .
Cl1 Cl 1.12854(5) 0.408518(18) 0.94355(5) 0.01898(11) Uani 1 1 d . . .
F1 F 0.85855(13) 0.38387(5) 0.51704(13) 0.0291(3) Uani 1 1 d . . .
F2 F 0.83296(13) 0.34475(4) 0.26388(14) 0.0267(3) Uani 1 1 d . . .
F3 F 0.83170(13) 0.43338(5) 0.15314(12) 0.0245(2) Uani 1 1 d . . .
F4 F 0.85583(14) 0.47245(5) 0.40473(13) 0.0295(3) Uani 1 1 d . . .
F5 F 0.64614(12) 0.41020(5) 0.29777(13) 0.0230(2) Uani 1 1 d . . .
F6 F 1.04471(13) 0.40633(5) 0.37244(13) 0.0263(3) Uani 1 1 d . . .
N1 N 0.82433(16) 0.31562(6) 0.81332(16) 0.0150(3) Uani 1 1 d . . .
N2 N 0.60560(18) 0.40985(6) 0.79234(18) 0.0157(3) Uani 1 1 d . . .
N3 N 0.84195(16) 0.48541(6) 0.77247(17) 0.0174(3) Uani 1 1 d . . .
H3A H 0.8845 0.5080 0.8560 0.021 Uiso 1 1 d R . .
H3B H 0.9037 0.4957 0.6994 0.021 Uiso 1 1 d R . .
C1 C 0.9636(2) 0.28442(8) 0.8261(2) 0.0180(4) Uani 1 1 d . . .
H1 H 1.0658 0.3032 0.8561 0.022 Uiso 1 1 calc R . .
C2 C 0.9632(2) 0.22645(8) 0.7972(2) 0.0205(4) Uani 1 1 d . . .
H2 H 1.0624 0.2068 0.8061 0.025 Uiso 1 1 calc R . .
C3 C 0.8118(2) 0.19820(8) 0.7545(2) 0.0220(4) Uani 1 1 d . . .
H3 H 0.8069 0.1591 0.7341 0.026 Uiso 1 1 calc R . .
C4 C 0.6673(2) 0.22942(8) 0.7428(2) 0.0194(4) Uani 1 1 d . . .
H4 H 0.5647 0.2109 0.7160 0.023 Uiso 1 1 calc R . .
C5 C 0.6744(2) 0.28786(7) 0.7707(2) 0.0155(3) Uani 1 1 d . . .
C6 C 0.5180(2) 0.32371(8) 0.7534(2) 0.0169(4) Uani 1 1 d . . .
C7 C 0.5170(2) 0.37655(8) 0.6411(2) 0.0171(4) Uani 1 1 d . . .
H7A H 0.5821 0.3715 0.5619 0.021 Uiso 1 1 calc R . .
H7B H 0.4063 0.3908 0.5877 0.021 Uiso 1 1 calc R . .
C8 C 0.5407(2) 0.36767(8) 0.8956(2) 0.0179(4) Uani 1 1 d . . .
H8A H 0.4370 0.3792 0.9183 0.022 Uiso 1 1 calc R . .
H8B H 0.6224 0.3564 0.9962 0.022 Uiso 1 1 calc R . .
C9 C 0.3571(2) 0.28945(8) 0.7167(2) 0.0214(4) Uani 1 1 d . . .
H9A H 0.3459 0.2677 0.6175 0.032 Uiso 1 1 calc R . .
H9B H 0.2642 0.3150 0.7025 0.032 Uiso 1 1 calc R . .
H9C H 0.3597 0.2640 0.8071 0.032 Uiso 1 1 calc R . .
C10 C 0.5648(2) 0.47079(8) 0.7995(2) 0.0199(4) Uani 1 1 d . . .
H10A H 0.5930 0.4839 0.9132 0.024 Uiso 1 1 calc R . .
H10B H 0.4467 0.4770 0.7509 0.024 Uiso 1 1 calc R . .
C11 C 0.6665(2) 0.50270(8) 0.7027(2) 0.0195(4) Uani 1 1 d . . .
H11A H 0.6296 0.4928 0.5865 0.023 Uiso 1 1 calc R . .
H11B H 0.6544 0.5436 0.7138 0.023 Uiso 1 1 calc R . .

loop_
_atom_site_aniso_label
_atom_site_aniso_U_11
_atom_site_aniso_U_22
_atom_site_aniso_U_33
_atom_site_aniso_U_23
_atom_site_aniso_U_13
_atom_site_aniso_U_12
Cu 0.01211(12) 0.01151(14) 0.01745(13) -0.00012(8) 0.00374(9) 0.00010(8)
P1 0.0177(2) 0.0149(3) 0.0173(2) 0.00007(17) 0.00593(19) -0.00104(17)
Cl1 0.0131(2) 0.0169(2) 0.0257(2) -0.00232(16) 0.00281(17) 0.00014(16)
F1 0.0279(6) 0.0379(7) 0.0220(5) 0.0095(5) 0.0076(5) 0.0000(5)
F2 0.0262(6) 0.0155(6) 0.0385(6) -0.0042(5) 0.0088(5) 0.0014(4)
F3 0.0277(6) 0.0272(6) 0.0192(5) 0.0032(4) 0.0073(4) -0.0043(5)
F4 0.0374(6) 0.0190(6) 0.0299(6) -0.0076(5) 0.0052(5) -0.0018(5)
F5 0.0171(5) 0.0254(6) 0.0273(6) 0.0016(4) 0.0076(4) 0.0017(4)
F6 0.0173(6) 0.0312(7) 0.0302(6) 0.0038(5) 0.0060(5) -0.0023(4)
N1 0.0154(7) 0.0145(8) 0.0160(7) 0.0005(6) 0.0056(6) 0.0004(6)
N2 0.0149(7) 0.0147(8) 0.0182(7) -0.0005(6) 0.0055(6) 0.0001(6)
N3 0.0161(7) 0.0139(8) 0.0205(7) -0.0001(6) 0.0020(6) -0.0010(6)
C1 0.0173(8) 0.0172(10) 0.0204(8) -0.0001(7) 0.0062(7) 0.0002(7)
C2 0.0209(9) 0.0177(10) 0.0235(9) 0.0006(7) 0.0070(7) 0.0040(7)
C3 0.0291(10) 0.0131(9) 0.0231(9) -0.0014(7) 0.0059(8) 0.0001(8)
C4 0.0200(9) 0.0178(9) 0.0192(9) -0.0002(7) 0.0031(7) -0.0039(7)
C5 0.0167(8) 0.0167(9) 0.0132(8) 0.0006(7) 0.0041(6) -0.0008(7)
C6 0.0150(8) 0.0176(9) 0.0187(9) -0.0007(7) 0.0054(7) -0.0026(7)
C7 0.0147(8) 0.0173(10) 0.0190(8) -0.0009(7) 0.0035(7) -0.0015(7)
C8 0.0163(8) 0.0196(10) 0.0199(9) 0.0009(7) 0.0084(7) 0.0000(7)
C9 0.0163(9) 0.0211(10) 0.0270(9) 0.0000(8) 0.0063(7) -0.0039(7)
C10 0.0166(9) 0.0170(10) 0.0258(9) -0.0008(7) 0.0049(7) 0.0034(7)
C11 0.0179(9) 0.0141(10) 0.0240(9) 0.0016(7) 0.0010(7) 0.0026(7)

loop_
_atom_type_symbol
_atom_type_description
_atom_type_scat_dispersion_real
_atom_type_scat_dispersion_imag
_atom_type_scat_source
C C 0.0033 0.0016 'International Tables Vol C Tables 4.2.6.8 and 6.1.1.4'
H H 0.0000 0.0000 'International Tables Vol C Tables 4.2.6.8 and 6.1.1.4'
N N 0.0061 0.0033 'International Tables Vol C Tables 4.2.6.8 and 6.1.1.4'
F F 0.0171 0.0103 'International Tables Vol C Tables 4.2.6.8 and 6.1.1.4'
P P 0.1023 0.0942 'International Tables Vol C Tables 4.2.6.8 and 6.1.1.4'
Cu Cu 0.3201 1.2651 'International Tables Vol C Tables 4.2.6.8 and 6.1.1.4'
Cl Cl 0.1484 0.1585 'International Tables Vol C Tables 4.2.6.8 and 6.1.1.4'

loop_
_geom_angle_atom_site_label_1
_geom_angle_atom_site_label_2
_geom_angle_atom_site_label_3
_geom_angle
_geom_angle_site_symmetry_1
_geom_angle_site_symmetry_3
_geom_angle_publ_flag
N3 Cu N2 84.42(6) . . ?
N3 Cu N1 161.64(6) . . ?
N2 Cu N1 88.90(6) . . ?
N3 Cu Cl1 90.91(4) . . ?
N2 Cu Cl1 163.06(4) . . ?
N1 Cu Cl1 100.09(4) . . ?
N3 Cu F1 85.74(5) . . ?
N2 Cu F1 98.04(5) . . ?
N1 Cu F1 78.27(4) . . ?
Cl1 Cu F1 97.84(3) . . ?
F6 P1 F2 90.59(6) . . ?
F6 P1 F4 90.60(6) . . ?
F2 P1 F4 178.77(6) . . ?
F6 P1 F3 90.70(6) . . ?
F2 P1 F3 90.14(6) . . ?
F4 P1 F3 89.57(6) . . ?
F6 P1 F1 90.10(6) . . ?
F2 P1 F1 90.09(6) . . ?
F4 P1 F1 90.19(6) . . ?
F3 P1 F1 179.17(6) . . ?
F6 P1 F5 179.59(7) . . ?
F2 P1 F5 89.08(6) . . ?
F4 P1 F5 89.72(6) . . ?
F3 P1 F5 89.55(6) . . ?
F1 P1 F5 89.65(6) . . ?
C1 N1 C5 117.95(15) . . ?
C1 N1 Cu 116.95(11) . . ?
C5 N1 Cu 124.65(11) . . ?
C10 N2 C7 118.02(14) . . ?
C10 N2 C8 119.35(13) . . ?
C7 N2 C8 88.62(12) . . ?
C10 N2 Cu 108.27(10) . . ?
C7 N2 Cu 110.26(10) . . ?
C8 N2 Cu 111.12(10) . . ?
C11 N3 Cu 109.66(11) . . ?
C11 N3 H3A 107.4 . . ?
Cu N3 H3A 114.0 . . ?
C11 N3 H3B 109.2 . . ?
Cu N3 H3B 114.9 . . ?
H3A N3 H3B 101.2 . . ?
N1 C1 C2 123.83(16) . . ?
N1 C1 H1 118.1 . . ?
C2 C1 H1 118.1 . . ?
C1 C2 C3 118.36(16) . . ?
C1 C2 H2 120.8 . . ?
C3 C2 H2 120.8 . . ?
C2 C3 C4 118.65(17) . . ?
C2 C3 H3 120.7 . . ?
C4 C3 H3 120.7 . . ?
C5 C4 C3 120.67(16) . . ?
C5 C4 H4 119.7 . . ?
C3 C4 H4 119.7 . . ?
N1 C5 C4 120.52(15) . . ?
N1 C5 C6 117.45(15) . . ?
C4 C5 C6 122.03(15) . . ?
C9 C6 C5 114.42(15) . . ?
C9 C6 C8 115.26(14) . . ?
C5 C6 C8 111.48(14) . . ?
C9 C6 C7 115.76(14) . . ?
C5 C6 C7 111.27(13) . . ?
C8 C6 C7 85.35(13) . . ?
N2 C7 C6 88.74(12) . . ?
N2 C7 H7A 113.9 . . ?
C6 C7 H7A 113.9 . . ?
N2 C7 H7B 113.9 . . ?
C6 C7 H7B 113.9 . . ?
H7A C7 H7B 111.1 . . ?
N2 C8 C6 88.89(12) . . ?
N2 C8 H8A 113.8 . . ?
C6 C8 H8A 113.8 . . ?
N2 C8 H8B 113.8 . . ?
C6 C8 H8B 113.8 . . ?
H8A C8 H8B 111.1 . . ?
C6 C9 H9A 109.5 . . ?
C6 C9 H9B 109.5 . . ?
H9A C9 H9B 109.5 . . ?
C6 C9 H9C 109.5 . . ?
H9A C9 H9C 109.5 . . ?
H9B C9 H9C 109.5 . . ?
N2 C10 C11 106.74(14) . . ?
N2 C10 H10A 110.4 . . ?
C11 C10 H10A 110.4 . . ?
N2 C10 H10B 110.4 . . ?
C11 C10 H10B 110.4 . . ?
H10A C10 H10B 108.6 . . ?
N3 C11 C10 106.64(14) . . ?
N3 C11 H11A 110.4 . . ?
C10 C11 H11A 110.4 . . ?
N3 C11 H11B 110.4 . . ?
C10 C11 H11B 110.4 . . ?
H11A C11 H11B 108.6 . . ?

loop_
_geom_bond_atom_site_label_1
_geom_bond_atom_site_label_2
_geom_bond_distance
_geom_bond_site_symmetry_2
_geom_bond_publ_flag
Cu N3 1.9952(15) . ?
Cu N2 1.9975(14) . ?
Cu N1 2.0498(15) . ?
Cu Cl1 2.2457(5) . ?
Cu F1 2.6896(11) . ?
P1 F6 1.5960(11) . ?
P1 F2 1.5994(11) . ?
P1 F4 1.6007(11) . ?
P1 F3 1.6087(10) . ?
P1 F1 1.6103(11) . ?
P1 F5 1.6131(11) . ?
N1 C1 1.350(2) . ?
N1 C5 1.367(2) . ?
N2 C10 1.470(2) . ?
N2 C7 1.505(2) . ?
N2 C8 1.505(2) . ?
N3 C11 1.478(2) . ?
N3 H3A 0.8750 . ?
N3 H3B 0.9304 . ?
C1 C2 1.378(3) . ?
C1 H1 0.9300 . ?
C2 C3 1.384(3) . ?
C2 H2 0.9300 . ?
C3 C4 1.388(3) . ?
C3 H3 0.9300 . ?
C4 C5 1.386(3) . ?
C4 H4 0.9300 . ?
C5 C6 1.523(2) . ?
C6 C9 1.520(2) . ?
C6 C8 1.549(2) . ?
C6 C7 1.553(2) . ?
C7 H7A 0.9700 . ?
C7 H7B 0.9700 . ?
C8 H8A 0.9700 . ?
C8 H8B 0.9700 . ?
C9 H9A 0.9600 . ?
C9 H9B 0.9600 . ?
C9 H9C 0.9600 . ?
C10 C11 1.516(2) . ?
C10 H10A 0.9700 . ?
C10 H10B 0.9700 . ?
C11 H11A 0.9700 . ?
C11 H11B 0.9700 . ?
